data_1545740
loop_
_publ_author_name
'Saccone, Marco'
'Fernandez Palacio, Francisco'
'Cavallo, Gabriella'
'Dichiarante, Valentina'
'Virkki, Matti'
'Terraneo, Giancarlo'
'Priimagi, Arri'
'Metrangolo, Pierangelo'

_publ_section_title
;
 FDHALO17: Photoresponsive ionic liquid crystals assembled via halogen
 bond: en route towards light&#x2010;controllable ion transporters
;
_journal_name_full 'Faraday Discuss.'
_journal_paper_doi 10.1039/C7FD00120G
_journal_year 2017
_chemical_formula_moiety '2(C14 H10 F4 I N3), C12 H23 N2 1+, I 1-'
_chemical_formula_sum 'C40 H43 F8 I3 N8'
_chemical_formula_weight 1168.52
_chemical_name_systematic
; 
 ? 
;
_space_group_IT_number 4
_space_group_name_Hall 'P 2yb'
_space_group_name_H-M_alt 'P 1 21 1'
_symmetry_cell_setting monoclinic
_symmetry_space_group_name_Hall 'P 2yb'
_symmetry_space_group_name_H-M 'P 1 21 1'
_atom_sites_solution_hydrogens geom
_atom_sites_solution_primary direct
_atom_sites_solution_secondary difmap
_audit_creation_method SHELXL-97
_audit_update_record
;
2017-03-30 deposited with the CCDC.
2017-04-05 downloaded from the CCDC.
;
_cell_angle_alpha 90.00
_cell_angle_beta 92.90(2)
_cell_angle_gamma 90.00
_cell_formula_units_Z 2
_cell_length_a 10.406(2)
_cell_length_b 7.8092(14)
_cell_length_c 26.717(5)
_cell_measurement_reflns_used 9091
_cell_measurement_temperature 103(2)
_cell_measurement_theta_max 35.45
_cell_measurement_theta_min 2.42
_cell_volume 2168.3(7)
_computing_cell_refinement 'Bruker SAINT'
_computing_data_collection 'Bruker APEX2'
_computing_data_reduction 'Bruker SAINT'
_computing_molecular_graphics
;
ORTEP-3 (Farrugia, L.J. (1997) Jour. Appl. Cryst. 30, 565)
Mercury (Macrae, C. F., Edgington, P. R., McCabe, P., Pidcock, E., 
Shields, G. P., Taylor, R., Towler, M. & van de Streek, J. (2006). 
J. Appl. Cryst. 39, 453-457
;
_computing_publication_material SHELXL-97
_computing_structure_refinement
;
SHELXL-97 (Sheldrick, G. M. (2008). Acta Cryst. A64, 112-122)
;
_computing_structure_solution
;
SHELXS (Sheldrick, G. M. (2008). Acta Cryst. A64, 112-122)
;
_diffrn_ambient_temperature 103(2)
_diffrn_measured_fraction_theta_full 1.000
_diffrn_measured_fraction_theta_max 0.922
_diffrn_measurement_device_type 'Bruker APEX-II CCD'
_diffrn_measurement_method '\f and \w scans'
_diffrn_radiation_monochromator graphite
_diffrn_radiation_source 'fine-focus sealed tube'
_diffrn_radiation_type MoK\a
_diffrn_radiation_wavelength 0.71073
_diffrn_reflns_av_R_equivalents 0.0237
_diffrn_reflns_av_sigmaI/netI 0.0206
_diffrn_reflns_limit_h_max 16
_diffrn_reflns_limit_h_min -15
_diffrn_reflns_limit_k_max 12
_diffrn_reflns_limit_k_min -12
_diffrn_reflns_limit_l_max 43
_diffrn_reflns_limit_l_min -41
_diffrn_reflns_number 89689
_diffrn_reflns_theta_full 32.000
_diffrn_reflns_theta_max 35.99
_diffrn_reflns_theta_min 1.96
_diffrn_standards_decay_% 0.00
_exptl_absorpt_coefficient_mu 2.236
_exptl_absorpt_correction_T_max 0.7471
_exptl_absorpt_correction_T_min 0.6319
_exptl_absorpt_correction_type multi-scan
_exptl_absorpt_process_details 'Bruker (2001). SADABS. Bruker AXS Inc., Madison, Wisconsin, USA.'
_exptl_crystal_colour red
_exptl_crystal_density_diffrn 1.790
_exptl_crystal_density_method 'not measured'
_exptl_crystal_description BLOCK
_exptl_crystal_F_000 1140
_exptl_crystal_size_max 0.27
_exptl_crystal_size_mid 0.17
_exptl_crystal_size_min 0.09
_refine_diff_density_max 1.254
_refine_diff_density_min -0.435
_refine_diff_density_rms 0.078
_refine_ls_abs_structure_details 'Flack H D (1983), Acta Cryst. A39, 876-881'
_refine_ls_abs_structure_Flack 0.661(6)
_refine_ls_extinction_method none
_refine_ls_goodness_of_fit_ref 1.017
_refine_ls_hydrogen_treatment noref
_refine_ls_matrix_type full
_refine_ls_number_parameters 536
_refine_ls_number_reflns 18631
_refine_ls_number_restraints 1
_refine_ls_restrained_S_all 1.017
_refine_ls_R_factor_all 0.0236
_refine_ls_R_factor_gt 0.0204
_refine_ls_shift/su_max 0.007
_refine_ls_shift/su_mean 0.000
_refine_ls_structure_factor_coef Fsqd
_refine_ls_weighting_details 'w=1/[\s^2^(Fo^2^)+(0.0243P)^2^+0.3509P] where P=(Fo^2^+2Fc^2^)/3'
_refine_ls_weighting_scheme calc
_refine_ls_wR_factor_gt 0.0439
_refine_ls_wR_factor_ref 0.0449
_reflns_number_gt 17551
_reflns_number_total 18631
_reflns_threshold_expression 'I > 2\s(I)'
_cod_data_source_file c7fd00120g2.cif
_cod_data_source_block ico200
_cod_depositor_comments
;
The following automatic conversions were performed:

'_symmetry_cell_setting' value 'Monoclinic' changed to 'monoclinic'
according to
/home/data/users/saulius/crontab/automatic-downloads/rss-feeds/RSC/lib/dictionaries/cif_core.dic
dictionary named 'cif_core.dic' version 2.4.2 from 2011-04-26.

Automatic conversion script
Id: cif_fix_values 4973 2017-02-22 13:04:09Z antanas 
;
_cod_database_code 1545740

loop_
_symmetry_equiv_pos_as_xyz
'x, y, z'
'-x, y+1/2, -z'

loop_
_atom_site_label
_atom_site_type_symbol
_atom_site_fract_x
_atom_site_fract_y
_atom_site_fract_z
_atom_site_U_iso_or_equiv
_atom_site_adp_type
_atom_site_occupancy
_atom_site_symmetry_multiplicity
_atom_site_calc_flag
_atom_site_refinement_flags
I1 I 0.700900(11) 0.849793(14) 0.503261(3) 0.02484(2) Uani 1 1 d .
I2 I 0.773363(9) 0.802612(12) 0.628185(3) 0.01755(2) Uani 1 1 d .
F1 F 0.63773(9) 0.72914(17) 0.81741(4) 0.0296(2) Uani 1 1 d .
F2 F 0.59509(9) 0.74071(16) 0.71962(4) 0.0265(2) Uani 1 1 d .
F3 F 1.04039(8) 0.80461(16) 0.69783(3) 0.02343(18) Uani 1 1 d .
F4 F 1.08610(9) 0.78631(16) 0.79609(3) 0.0245(2) Uani 1 1 d .
N1 N 0.90036(12) 0.75832(18) 0.86299(4) 0.0189(2) Uani 1 1 d .
N2 N 0.82316(13) 0.67724(17) 0.88957(4) 0.0182(2) Uani 1 1 d .
N3 N 0.91463(13) 0.67616(18) 1.09746(5) 0.0200(2) Uani 1 1 d .
C1 C 0.73986(14) 0.7427(2) 0.78934(5) 0.0193(3) Uani 1 1 d .
C2 C 0.71738(14) 0.7527(2) 0.73797(5) 0.0188(3) Uani 1 1 d .
C3 C 0.81521(14) 0.77541(19) 0.70554(5) 0.0170(3) Uani 1 1 d .
C4 C 0.93966(14) 0.7853(2) 0.72680(5) 0.0175(3) Uani 1 1 d .
C5 C 0.96339(14) 0.7760(2) 0.77809(5) 0.0177(3) Uani 1 1 d .
C6 C 0.86509(14) 0.7539(2) 0.81125(5) 0.0182(3) Uani 1 1 d .
C7 C 0.85224(14) 0.68390(19) 0.94126(5) 0.0160(2) Uani 1 1 d .
C8 C 0.77124(14) 0.5915(2) 0.97133(5) 0.0173(3) Uani 1 1 d .
H8 H 0.7014 0.5289 0.9561 0.021 Uiso 1 1 calc R
C9 C 0.79039(14) 0.5890(2) 1.02276(5) 0.0172(2) Uani 1 1 d .
H9 H 0.7336 0.5252 1.0424 0.021 Uiso 1 1 calc R
C10 C 0.89404(13) 0.68067(18) 1.04680(5) 0.0153(2) Uani 1 1 d .
C11 C 0.97508(14) 0.7759(2) 1.01571(5) 0.0176(3) Uani 1 1 d .
H11 H 1.0448 0.8394 1.0307 0.021 Uiso 1 1 calc R
C12 C 0.95447(14) 0.7778(2) 0.96447(5) 0.0173(3) Uani 1 1 d .
H12 H 1.0096 0.8429 0.9445 0.021 Uiso 1 1 calc R
C13 C 0.82494(18) 0.5849(2) 1.12803(6) 0.0244(3) Uani 1 1 d .
H13A H 0.8233 0.4636 1.1187 0.037 Uiso 1 1 calc R
H13B H 0.7386 0.6337 1.1225 0.037 Uiso 1 1 calc R
H13C H 0.8526 0.5961 1.1635 0.037 Uiso 1 1 calc R
C14 C 1.01896(16) 0.7705(3) 1.12334(6) 0.0270(4) Uani 1 1 d .
H14A H 0.9946 0.8912 1.1262 0.041 Uiso 1 1 calc R
H14B H 1.0968 0.7614 1.1043 0.041 Uiso 1 1 calc R
H14C H 1.0357 0.7222 1.1569 0.041 Uiso 1 1 calc R
I3 I 0.542338(11) 0.705697(13) 0.392985(3) 0.02387(2) Uani 1 1 d .
F5 F 0.59211(10) 0.48983(15) 0.20417(4) 0.0263(2) Uani 1 1 d .
F6 F 0.65878(11) 0.50234(15) 0.30120(4) 0.0281(2) Uani 1 1 d .
F7 F 0.28900(11) 0.83565(19) 0.32919(4) 0.0371(3) Uani 1 1 d .
F8 F 0.21830(10) 0.8139(2) 0.23173(4) 0.0367(3) Uani 1 1 d .
N4 N 0.35972(13) 0.6446(2) 0.16356(5) 0.0220(3) Uani 1 1 d .
N5 N 0.44485(12) 0.69686(19) 0.13513(4) 0.0191(2) Uani 1 1 d .
N6 N 0.33699(12) 0.68235(18) -0.07188(4) 0.0189(2) Uani 1 1 d .
C15 C 0.51593(16) 0.5762(2) 0.23417(5) 0.0204(3) Uani 1 1 d .
C16 C 0.54990(16) 0.5826(2) 0.28505(6) 0.0212(3) Uani 1 1 d .
C17 C 0.47601(16) 0.6691(2) 0.31827(5) 0.0218(3) Uani 1 1 d .
C18 C 0.36362(17) 0.7454(3) 0.29913(6) 0.0251(3) Uani 1 1 d .
C19 C 0.32698(16) 0.7357(2) 0.24864(6) 0.0241(3) Uani 1 1 d .
C20 C 0.40354(15) 0.6540(2) 0.21489(5) 0.0206(3) Uani 1 1 d .
C21 C 0.41119(13) 0.6854(2) 0.08374(5) 0.0164(2) Uani 1 1 d .
C22 C 0.49319(14) 0.7682(2) 0.05189(5) 0.0181(3) Uani 1 1 d .
H22 H 0.5666 0.8267 0.0659 0.022 Uiso 1 1 calc R
C23 C 0.47040(14) 0.7674(2) 0.00062(5) 0.0178(3) Uani 1 1 d .
H23 H 0.5278 0.8251 -0.0201 0.021 Uiso 1 1 calc R
C24 C 0.36201(13) 0.68095(18) -0.02130(5) 0.0151(2) Uani 1 1 d .
C25 C 0.28057(14) 0.5935(2) 0.01120(5) 0.0172(3) Uani 1 1 d .
H25 H 0.2084 0.5320 -0.0026 0.021 Uiso 1 1 calc R
C26 C 0.30422(11) 0.59625(16) 0.06244(4) 0.0171(2) Uani 1 1 d .
H26 H 0.2480 0.5376 0.0835 0.021 Uiso 1 1 calc R
C27B C 0.43226(11) 0.75119(16) -0.10474(4) 0.0262(3) Uani 1 1 d R
H27D H 0.5115 0.6836 -0.1010 0.039 Uiso 1 1 calc R
H27E H 0.4508 0.8706 -0.0957 0.039 Uiso 1 1 calc R
H27F H 0.3984 0.7456 -0.1396 0.039 Uiso 1 1 calc R
C28B C 0.23124(15) 0.5844(2) -0.09516(6) 0.0205(3) Uani 1 1 d .
H28D H 0.1534 0.6034 -0.0768 0.031 Uiso 1 1 calc R
H28E H 0.2531 0.4623 -0.0944 0.031 Uiso 1 1 calc R
H29F H 0.2160 0.6215 -0.1300 0.031 Uiso 1 1 calc R
N7 N 0.70518(13) 0.27544(18) 0.42897(5) 0.0211(3) Uani 1 1 d .
N8 N 0.83047(15) 0.36402(19) 0.48983(5) 0.0247(3) Uani 1 1 d .
C29 C 0.71000(16) 0.3259(2) 0.47621(6) 0.0239(3) Uani 1 1 d .
H29 H 0.6387 0.3336 0.4970 0.029 Uiso 1 1 calc R
C30 C 0.82733(18) 0.2813(3) 0.41162(7) 0.0276(3) Uani 1 1 d .
H30 H 0.8518 0.2522 0.3789 0.033 Uiso 1 1 calc R
C31 C 0.90590(17) 0.3365(2) 0.45026(7) 0.0291(3) Uani 1 1 d .
H31 H 0.9963 0.3530 0.4499 0.035 Uiso 1 1 calc R
C32 C 0.59017(19) 0.2150(3) 0.40055(8) 0.0357(4) Uani 1 1 d .
H32A H 0.5824 0.2744 0.3682 0.054 Uiso 1 1 calc R
H32B H 0.5139 0.2387 0.4195 0.054 Uiso 1 1 calc R
H32C H 0.5971 0.0914 0.3949 0.054 Uiso 1 1 calc R
C33 C 0.8780(2) 0.4216(3) 0.53971(7) 0.0385(5) Uani 1 1 d .
H33A H 0.8062 0.4747 0.5571 0.046 Uiso 1 1 calc R
H33B H 0.9447 0.5104 0.5358 0.046 Uiso 1 1 calc R
C34 C 0.93379(18) 0.2793(2) 0.57143(6) 0.0269(3) Uani 1 1 d .
H34A H 1.0017 0.2206 0.5532 0.032 Uiso 1 1 calc R
H34B H 0.8656 0.1946 0.5777 0.032 Uiso 1 1 calc R
C35 C 0.99110(17) 0.3461(2) 0.62146(6) 0.0263(3) Uani 1 1 d .
H35A H 1.0665 0.4189 0.6152 0.032 Uiso 1 1 calc R
H35B H 0.9265 0.4185 0.6373 0.032 Uiso 1 1 calc R
C36 C 1.0325(2) 0.2033(3) 0.65730(7) 0.0323(4) Uani 1 1 d .
H36A H 1.1047 0.1403 0.6431 0.039 Uiso 1 1 calc R
H36B H 0.9600 0.1221 0.6597 0.039 Uiso 1 1 calc R
C37 C 1.07427(18) 0.2633(3) 0.70983(7) 0.0302(4) Uani 1 1 d .
H37A H 1.0967 0.1620 0.7307 0.036 Uiso 1 1 calc R
H37B H 1.0008 0.3214 0.7248 0.036 Uiso 1 1 calc R
C38 C 1.18873(16) 0.3851(2) 0.71144(6) 0.0224(3) Uani 1 1 d .
H38A H 1.2551 0.3390 0.6898 0.027 Uiso 1 1 calc R
H38B H 1.1605 0.4972 0.6975 0.027 Uiso 1 1 calc R
C39 C 1.24854(17) 0.4123(3) 0.76398(7) 0.0270(3) Uani 1 1 d .
H39A H 1.1831 0.4621 0.7853 0.032 Uiso 1 1 calc R
H39B H 1.2744 0.2999 0.7784 0.032 Uiso 1 1 calc R
C40C C 1.3650(2) 0.5292(3) 0.76499(9) 0.0368(4) Uani 1 1 d .
H40A H 1.3375 0.6461 0.7564 0.055 Uiso 1 1 calc R
H40C H 1.4254 0.4888 0.7406 0.055 Uiso 1 1 calc R
H40D H 1.4072 0.5285 0.7986 0.055 Uiso 1 1 calc R

loop_
_atom_site_aniso_label
_atom_site_aniso_U_11
_atom_site_aniso_U_22
_atom_site_aniso_U_33
_atom_site_aniso_U_23
_atom_site_aniso_U_13
_atom_site_aniso_U_12
I1 0.03595(6) 0.02519(5) 0.01267(4) 0.00001(3) -0.00568(3) 0.00346(4)
I2 0.02176(4) 0.01915(4) 0.01155(3) -0.00046(3) -0.00088(3) 0.00041(3)
F1 0.0196(4) 0.0531(7) 0.0164(4) 0.0052(4) 0.0051(3) -0.0013(4)
F2 0.0179(4) 0.0420(6) 0.0192(4) 0.0037(4) -0.0021(3) -0.0017(4)
F3 0.0201(4) 0.0351(5) 0.0154(3) 0.0010(4) 0.0046(3) 0.0010(4)
F4 0.0182(4) 0.0372(6) 0.0178(4) -0.0001(4) -0.0016(3) -0.0008(4)
N1 0.0206(5) 0.0234(6) 0.0127(4) 0.0014(4) 0.0020(4) 0.0009(5)
N2 0.0224(6) 0.0189(6) 0.0133(5) 0.0002(4) 0.0010(4) 0.0012(5)
N3 0.0252(6) 0.0212(7) 0.0133(5) 0.0002(4) -0.0009(4) -0.0013(5)
C1 0.0183(6) 0.0255(7) 0.0142(5) 0.0025(5) 0.0029(5) -0.0001(5)
C2 0.0185(6) 0.0230(7) 0.0147(5) 0.0013(5) -0.0005(5) 0.0004(5)
C3 0.0211(6) 0.0176(7) 0.0121(5) -0.0004(4) 0.0002(4) 0.0013(5)
C4 0.0194(6) 0.0221(7) 0.0111(5) 0.0000(5) 0.0029(4) 0.0019(5)
C5 0.0175(6) 0.0223(8) 0.0132(5) 0.0000(5) -0.0001(4) 0.0008(5)
C6 0.0201(6) 0.0208(6) 0.0138(5) -0.0001(5) 0.0013(5) 0.0007(5)
C7 0.0190(6) 0.0163(7) 0.0126(5) -0.0003(4) 0.0011(4) 0.0016(5)
C8 0.0180(6) 0.0185(7) 0.0154(5) -0.0001(5) 0.0005(5) -0.0001(5)
C9 0.0193(6) 0.0172(6) 0.0151(5) 0.0007(5) 0.0018(5) -0.0010(5)
C10 0.0177(6) 0.0157(7) 0.0125(5) -0.0003(4) 0.0004(4) 0.0025(5)
C11 0.0166(6) 0.0199(7) 0.0162(5) -0.0013(5) 0.0003(4) -0.0009(5)
C12 0.0183(6) 0.0177(7) 0.0159(5) -0.0007(5) 0.0028(4) -0.0006(5)
C13 0.0349(9) 0.0246(8) 0.0140(6) 0.0035(5) 0.0021(6) 0.0005(7)
C14 0.0237(7) 0.0391(10) 0.0179(6) -0.0058(6) -0.0034(5) -0.0007(7)
I3 0.03822(6) 0.02199(5) 0.01128(3) -0.00067(3) 0.00017(3) -0.00237(4)
F5 0.0315(5) 0.0298(5) 0.0174(4) -0.0061(4) 0.0003(4) 0.0071(4)
F6 0.0359(5) 0.0285(5) 0.0190(4) -0.0020(4) -0.0062(4) 0.0071(4)
F7 0.0353(5) 0.0544(8) 0.0221(5) -0.0105(5) 0.0073(4) 0.0091(5)
F8 0.0259(5) 0.0585(8) 0.0254(5) -0.0049(5) -0.0010(4) 0.0123(6)
N4 0.0224(6) 0.0292(7) 0.0143(5) -0.0011(5) -0.0007(4) -0.0009(5)
N5 0.0219(6) 0.0197(6) 0.0154(5) -0.0001(4) -0.0016(4) 0.0002(5)
N6 0.0225(6) 0.0211(6) 0.0129(4) 0.0011(4) -0.0004(4) -0.0039(5)
C15 0.0253(7) 0.0222(7) 0.0136(5) -0.0031(5) 0.0008(5) -0.0009(6)
C16 0.0276(7) 0.0205(7) 0.0152(6) -0.0009(5) -0.0026(5) -0.0020(6)
C17 0.0308(8) 0.0212(7) 0.0134(5) -0.0015(5) 0.0012(5) -0.0047(6)
C18 0.0275(7) 0.0319(9) 0.0163(6) -0.0045(6) 0.0034(5) -0.0003(6)
C19 0.0223(7) 0.0325(9) 0.0176(6) -0.0029(6) 0.0011(5) 0.0004(6)
C20 0.0217(7) 0.0250(7) 0.0149(5) -0.0015(5) 0.0006(5) -0.0024(6)
C21 0.0175(6) 0.0184(7) 0.0130(5) -0.0004(4) -0.0005(4) 0.0002(5)
C22 0.0165(6) 0.0200(7) 0.0176(5) 0.0002(5) -0.0008(4) -0.0027(5)
C23 0.0173(6) 0.0194(7) 0.0166(5) -0.0002(5) 0.0007(4) -0.0029(5)
C24 0.0173(6) 0.0142(6) 0.0137(5) 0.0001(4) 0.0001(4) 0.0015(5)
C25 0.0163(6) 0.0198(7) 0.0153(5) -0.0008(5) -0.0002(4) -0.0020(5)
C26 0.0178(6) 0.0179(6) 0.0156(5) -0.0001(5) 0.0017(5) -0.0016(5)
C27B 0.0318(8) 0.0301(8) 0.0169(6) 0.0033(6) 0.0041(6) -0.0062(7)
C28B 0.0211(7) 0.0228(7) 0.0172(6) -0.0020(5) -0.0027(5) 0.0001(6)
N7 0.0247(6) 0.0172(7) 0.0213(5) 0.0029(4) -0.0007(5) 0.0009(5)
N8 0.0338(7) 0.0170(6) 0.0226(6) -0.0011(5) -0.0046(5) 0.0031(6)
C29 0.0287(7) 0.0227(8) 0.0209(6) 0.0015(5) 0.0052(5) 0.0056(6)
C30 0.0346(8) 0.0259(9) 0.0231(7) 0.0017(6) 0.0088(6) 0.0037(7)
C31 0.0253(7) 0.0258(9) 0.0365(9) 0.0036(7) 0.0049(6) -0.0001(6)
C32 0.0372(9) 0.0283(9) 0.0399(10) 0.0057(8) -0.0156(8) -0.0043(8)
C33 0.0629(14) 0.0221(9) 0.0283(8) -0.0043(7) -0.0191(9) 0.0068(9)
C34 0.0340(8) 0.0201(8) 0.0260(7) 0.0003(6) -0.0051(6) 0.0000(6)
C35 0.0312(8) 0.0211(7) 0.0259(7) 0.0007(6) -0.0058(6) -0.0020(6)
C36 0.0411(10) 0.0231(8) 0.0311(8) 0.0039(7) -0.0141(7) -0.0082(8)
C37 0.0308(8) 0.0342(10) 0.0249(7) 0.0053(7) -0.0039(6) -0.0100(7)
C38 0.0249(7) 0.0219(8) 0.0205(6) -0.0012(5) 0.0019(5) -0.0023(6)
C39 0.0266(8) 0.0288(9) 0.0256(7) -0.0058(6) 0.0007(6) -0.0014(7)
C40C 0.0310(9) 0.0368(11) 0.0424(11) -0.0155(9) 0.0008(8) -0.0067(8)

loop_
_atom_type_symbol
_atom_type_description
_atom_type_scat_dispersion_real
_atom_type_scat_dispersion_imag
_atom_type_scat_source
C C 0.0033 0.0016 'International Tables Vol C Tables 4.2.6.8 and 6.1.1.4'
H H 0.0000 0.0000 'International Tables Vol C Tables 4.2.6.8 and 6.1.1.4'
N N 0.0061 0.0033 'International Tables Vol C Tables 4.2.6.8 and 6.1.1.4'
F F 0.0171 0.0103 'International Tables Vol C Tables 4.2.6.8 and 6.1.1.4'
I I -0.4742 1.8119 'International Tables Vol C Tables 4.2.6.8 and 6.1.1.4'

loop_
_geom_angle_atom_site_label_1
_geom_angle_atom_site_label_2
_geom_angle_atom_site_label_3
_geom_angle
N2 N1 C6 113.28(13)
N1 N2 C7 114.99(12)
C10 N3 C13 119.82(13)
C10 N3 C14 122.36(14)
C13 N3 C14 117.66(13)
F1 C1 C2 117.54(13)
F1 C1 C6 121.26(12)
C2 C1 C6 121.14(14)
F2 C2 C3 119.63(12)
F2 C2 C1 117.89(13)
C3 C2 C1 122.47(13)
C2 C3 C4 116.86(12)
C2 C3 I2 120.49(10)
C4 C3 I2 122.61(11)
F3 C4 C5 118.17(12)
F3 C4 C3 120.61(12)
C5 C4 C3 121.22(13)
F4 C5 C4 118.06(13)
F4 C5 C6 119.56(12)
C4 C5 C6 122.37(13)
C5 C6 C1 115.92(13)
C5 C6 N1 117.07(13)
C1 C6 N1 126.82(13)
C8 C7 N2 116.25(13)
C8 C7 C12 118.70(12)
N2 C7 C12 125.04(13)
C9 C8 C7 121.35(13)
C9 C8 H8 119.3
C7 C8 H8 119.3
C8 C9 C10 120.77(14)
C8 C9 H9 119.6
C10 C9 H9 119.6
N3 C10 C9 120.97(14)
N3 C10 C11 121.75(13)
C9 C10 C11 117.28(12)
C12 C11 C10 121.30(13)
C12 C11 H11 119.3
C10 C11 H11 119.4
C11 C12 C7 120.58(14)
C11 C12 H12 119.7
C7 C12 H12 119.7
N3 C13 H13A 109.5
N3 C13 H13B 109.5
H13A C13 H13B 109.5
N3 C13 H13C 109.5
H13A C13 H13C 109.5
H13B C13 H13C 109.5
N3 C14 H14A 109.5
N3 C14 H14B 109.5
H14A C14 H14B 109.5
N3 C14 H14C 109.5
H14A C14 H14C 109.5
H14B C14 H14C 109.5
N5 N4 C20 111.22(13)
N4 N5 C21 114.83(12)
C24 N6 C28B 121.49(13)
C24 N6 C27B 119.85(11)
C28B N6 C27B 117.31(11)
F5 C15 C16 118.39(14)
F5 C15 C20 120.65(13)
C16 C15 C20 120.93(15)
F6 C16 C17 120.60(13)
F6 C16 C15 117.75(15)
C17 C16 C15 121.65(15)
C16 C17 C18 117.39(14)
C16 C17 I3 120.74(12)
C18 C17 I3 121.53(12)
F7 C18 C19 118.12(16)
F7 C18 C17 120.44(14)
C19 C18 C17 121.41(16)
F8 C19 C18 119.23(15)
F8 C19 C20 119.43(14)
C18 C19 C20 121.26(15)
C19 C20 C15 117.29(14)
C19 C20 N4 118.85(14)
C15 C20 N4 123.73(15)
C22 C21 N5 115.95(12)
C22 C21 C26 118.58(12)
N5 C21 C26 125.46(13)
C23 C22 C21 121.62(13)
C23 C22 H22 119.2
C21 C22 H22 119.2
C22 C23 C24 120.47(14)
C22 C23 H23 119.8
C24 C23 H23 119.8
N6 C24 C23 120.97(13)
N6 C24 C25 121.37(13)
C23 C24 C25 117.67(12)
C26 C25 C24 121.20(12)
C26 C25 H25 119.4
C24 C25 H25 119.4
C25 C26 C21 120.43(12)
C25 C26 H26 119.8
C21 C26 H26 119.8
N6 C27B H27D 109.5
N6 C27B H27E 109.5
H27D C27B H27E 109.5
N6 C27B H27F 109.5
H27D C27B H27F 109.5
H27E C27B H27F 109.5
N6 C28B H28D 109.5
N6 C28B H28E 109.5
H28D C28B H28E 109.5
N6 C28B H29F 109.5
H28D C28B H29F 109.5
H28E C28B H29F 109.5
C29 N7 C30 108.72(14)
C29 N7 C32 125.65(16)
C30 N7 C32 125.55(16)
C29 N8 C31 109.03(14)
C29 N8 C33 126.18(17)
C31 N8 C33 124.77(17)
N7 C29 N8 108.65(15)
N7 C29 H29 125.7
N8 C29 H29 125.7
C31 C30 N7 106.62(15)
C31 C30 H30 126.7
N7 C30 H30 126.7
C30 C31 N8 106.96(16)
C30 C31 H31 126.5
N8 C31 H31 126.5
N7 C32 H32A 109.5
N7 C32 H32B 109.5
H32A C32 H32B 109.5
N7 C32 H32C 109.5
H32A C32 H32C 109.5
H32B C32 H32C 109.5
N8 C33 C34 112.92(16)
N8 C33 H33A 109.0
C34 C33 H33A 109.0
N8 C33 H33B 109.0
C34 C33 H33B 109.0
H33A C33 H33B 107.8
C33 C34 C35 111.38(15)
C33 C34 H34A 109.4
C35 C34 H34A 109.4
C33 C34 H34B 109.4
C35 C34 H34B 109.4
H34A C34 H34B 108.0
C36 C35 C34 112.74(15)
C36 C35 H35A 109.0
C34 C35 H35A 109.0
C36 C35 H35B 109.0
C34 C35 H35B 109.0
H35A C35 H35B 107.8
C35 C36 C37 114.46(17)
C35 C36 H36A 108.6
C37 C36 H36A 108.6
C35 C36 H36B 108.6
C37 C36 H36B 108.6
H36A C36 H36B 107.6
C36 C37 C38 113.90(15)
C36 C37 H37A 108.8
C38 C37 H37A 108.8
C36 C37 H37B 108.8
C38 C37 H37B 108.8
H37A C37 H37B 107.7
C39 C38 C37 113.34(14)
C39 C38 H38A 108.9
C37 C38 H38A 108.9
C39 C38 H38B 108.9
C37 C38 H38B 108.9
H38A C38 H38B 107.7
C40C C39 C38 112.93(16)
C40C C39 H39A 109.0
C38 C39 H39A 109.0
C40C C39 H39B 109.0
C38 C39 H39B 109.0
H39A C39 H39B 107.8
C39 C40C H40A 109.5
C39 C40C H40C 109.5
H40A C40C H40C 109.5
C39 C40C H40D 109.5
H40A C40C H40D 109.5
H40C C40C H40D 109.5

loop_
_geom_bond_atom_site_label_1
_geom_bond_atom_site_label_2
_geom_bond_distance
I2 C3 2.1011(13)
F1 C1 1.3357(18)
F2 C2 1.3438(17)
F3 C4 1.3425(17)
F4 C5 1.3439(16)
N1 N2 1.2681(19)
N1 C6 1.4127(18)
N2 C7 1.3996(17)
N3 C10 1.3601(17)
N3 C13 1.457(2)
N3 C14 1.457(2)
C1 C2 1.383(2)
C1 C6 1.404(2)
C2 C3 1.381(2)
C3 C4 1.3897(19)
C4 C5 1.3821(18)
C5 C6 1.397(2)
C7 C8 1.395(2)
C7 C12 1.410(2)
C8 C9 1.379(2)
C8 H8 0.9500
C9 C10 1.421(2)
C9 H9 0.9500
C10 C11 1.423(2)
C11 C12 1.3749(19)
C11 H11 0.9500
C12 H12 0.9500
C13 H13A 0.9800
C13 H13B 0.9800
C13 H13C 0.9800
C14 H14A 0.9800
C14 H14B 0.9800
C14 H14C 0.9800
I3 C17 2.0985(15)
F5 C15 1.3381(19)
F6 C16 1.3465(19)
F7 C18 1.345(2)
F8 C19 1.343(2)
N4 N5 1.263(2)
N4 C20 1.4250(19)
N5 C21 1.4026(17)
N6 C24 1.3632(17)
N6 C28B 1.454(2)
N6 C27B 1.4597(17)
C15 C16 1.388(2)
C15 C20 1.393(2)
C16 C17 1.380(2)
C17 C18 1.387(2)
C18 C19 1.385(2)
C19 C20 1.389(2)
C21 C22 1.394(2)
C21 C26 1.4085(18)
C22 C23 1.378(2)
C22 H22 0.9500
C23 C24 1.4156(19)
C23 H23 0.9500
C24 C25 1.419(2)
C25 C26 1.3787(17)
C25 H25 0.9500
C26 H26 0.9500
C27B H27D 0.9800
C27B H27E 0.9800
C27B H27F 0.9800
C28B H28D 0.9800
C28B H28E 0.9800
C28B H29F 0.9800
N7 C29 1.321(2)
N7 C30 1.376(2)
N7 C32 1.463(2)
N8 C29 1.321(2)
N8 C31 1.365(2)
N8 C33 1.469(2)
C29 H29 0.9500
C30 C31 1.355(3)
C30 H30 0.9500
C31 H31 0.9500
C32 H32A 0.9800
C32 H32B 0.9800
C32 H32C 0.9800
C33 C34 1.497(3)
C33 H33A 0.9900
C33 H33B 0.9900
C34 C35 1.528(2)
C34 H34A 0.9900
C34 H34B 0.9900
C35 C36 1.518(3)
C35 H35A 0.9900
C35 H35B 0.9900
C36 C37 1.522(2)
C36 H36A 0.9900
C36 H36B 0.9900
C37 C38 1.523(2)
C37 H37A 0.9900
C37 H37B 0.9900
C38 C39 1.521(2)
C38 H38A 0.9900
C38 H38B 0.9900
C39 C40C 1.516(3)
C39 H39A 0.9900
C39 H39B 0.9900
C40C H40A 0.9800
C40C H40C 0.9800
C40C H40D 0.9800

loop_
_geom_hbond_atom_site_label_D
_geom_hbond_atom_site_label_H
_geom_hbond_atom_site_label_A
_geom_hbond_distance_DH
_geom_hbond_distance_HA
_geom_hbond_distance_DA
_geom_hbond_angle_DHA
_geom_hbond_site_symmetry_A
C27B H27F F5 0.98 2.58 3.2444(15) 125.4 2_655
C30 H30 F3 0.95 2.42 3.299(2) 153.6 2_746
C31 H31 I2 0.95 3.28 4.039(2) 138.3 2_746
C32 H32B I1 0.98 3.24 4.204(3) 169.5 2_646
C32 H32B I2 0.98 3.23 3.883(2) 125.7 2_646
C32 H32C I3 0.98 3.07 4.012(2) 162.8 1_545
C33 H33A I2 0.99 3.22 3.986(2) 135.7 .

loop_
_geom_torsion_atom_site_label_1
_geom_torsion_atom_site_label_2
_geom_torsion_atom_site_label_3
_geom_torsion_atom_site_label_4
_geom_torsion
C6 N1 N2 C7 -177.75(13)
F1 C1 C2 F2 -2.8(2)
C6 C1 C2 F2 179.89(15)
F1 C1 C2 C3 176.78(16)
C6 C1 C2 C3 -0.5(3)
F2 C2 C3 C4 -179.41(15)
C1 C2 C3 C4 1.0(2)
F2 C2 C3 I2 2.9(2)
C1 C2 C3 I2 -176.74(13)
C2 C3 C4 F3 178.97(15)
I2 C3 C4 F3 -3.3(2)
C2 C3 C4 C5 -1.2(2)
I2 C3 C4 C5 176.50(12)
F3 C4 C5 F4 -0.2(2)
C3 C4 C5 F4 179.95(14)
F3 C4 C5 C6 -179.24(15)
C3 C4 C5 C6 0.9(3)
F4 C5 C6 C1 -179.40(15)
C4 C5 C6 C1 -0.4(2)
F4 C5 C6 N1 5.3(2)
C4 C5 C6 N1 -175.71(15)
F1 C1 C6 C5 -177.03(15)
C2 C1 C6 C5 0.2(2)
F1 C1 C6 N1 -2.2(3)
C2 C1 C6 N1 174.98(16)
N2 N1 C6 C5 -155.02(15)
N2 N1 C6 C1 30.2(2)
N1 N2 C7 C8 -178.08(14)
N1 N2 C7 C12 2.9(2)
N2 C7 C8 C9 -179.85(14)
C12 C7 C8 C9 -0.8(2)
C7 C8 C9 C10 -0.2(2)
C13 N3 C10 C9 -3.8(2)
C14 N3 C10 C9 -179.18(15)
C13 N3 C10 C11 176.52(15)
C14 N3 C10 C11 1.2(2)
C8 C9 C10 N3 -178.85(14)
C8 C9 C10 C11 0.8(2)
N3 C10 C11 C12 179.12(14)
C9 C10 C11 C12 -0.6(2)
C10 C11 C12 C7 -0.4(2)
C8 C7 C12 C11 1.0(2)
N2 C7 C12 C11 -179.97(14)
C20 N4 N5 C21 177.59(14)
F5 C15 C16 F6 0.6(2)
C20 C15 C16 F6 178.98(15)
F5 C15 C16 C17 -179.97(15)
C20 C15 C16 C17 -1.6(3)
F6 C16 C17 C18 -178.55(16)
C15 C16 C17 C18 2.1(3)
F6 C16 C17 I3 8.0(2)
C15 C16 C17 I3 -171.44(13)
C16 C17 C18 F7 -178.16(16)
I3 C17 C18 F7 -4.7(2)
C16 C17 C18 C19 -0.2(3)
I3 C17 C18 C19 173.23(14)
F7 C18 C19 F8 -1.0(3)
C17 C18 C19 F8 -178.97(17)
F7 C18 C19 C20 175.86(17)
C17 C18 C19 C20 -2.1(3)
F8 C19 C20 C15 179.37(16)
C18 C19 C20 C15 2.6(3)
F8 C19 C20 N4 -4.6(3)
C18 C19 C20 N4 178.63(17)
F5 C15 C20 C19 177.60(16)
C16 C15 C20 C19 -0.7(3)
F5 C15 C20 N4 1.7(3)
C16 C15 C20 N4 -176.59(16)
N5 N4 C20 C19 128.66(17)
N5 N4 C20 C15 -55.5(2)
N4 N5 C21 C22 169.49(15)
N4 N5 C21 C26 -11.5(2)
N5 C21 C22 C23 -179.66(14)
C26 C21 C22 C23 1.3(2)
C21 C22 C23 C24 -0.1(2)
C28B N6 C24 C23 175.66(14)
C27B N6 C24 C23 9.3(2)
C28B N6 C24 C25 -4.5(2)
C27B N6 C24 C25 -170.87(13)
C22 C23 C24 N6 178.56(14)
C22 C23 C24 C25 -1.3(2)
N6 C24 C25 C26 -178.22(14)
C23 C24 C25 C26 1.6(2)
C24 C25 C26 C21 -0.5(2)
C22 C21 C26 C25 -0.9(2)
N5 C21 C26 C25 -179.90(14)
C30 N7 C29 N8 0.04(19)
C32 N7 C29 N8 177.18(15)
C31 N8 C29 N7 -0.3(2)
C33 N8 C29 N7 -178.54(16)
C29 N7 C30 C31 0.2(2)
C32 N7 C30 C31 -176.90(17)
N7 C30 C31 N8 -0.4(2)
C29 N8 C31 C30 0.5(2)
C33 N8 C31 C30 178.72(17)
C29 N8 C33 C34 97.2(2)
C31 N8 C33 C34 -80.7(3)
N8 C33 C34 C35 175.80(17)
C33 C34 C35 C36 172.38(19)
C34 C35 C36 C37 -172.63(17)
C35 C36 C37 C38 -60.3(2)
C36 C37 C38 C39 -166.93(17)
C37 C38 C39 C40C 178.18(17)
